data_4342198
loop_
_publ_author_name
'Lo, Warrick K. C.'
'Huff, Gregory S.'
'Cubanski, John R.'
'Kennedy, Aaron D. W.'
'McAdam, C. John'
'McMorran, David A.'
'Gordon, Keith C.'
'Crowley, James D.'

_publ_section_title
;
 Comparison of Inverse and Regular 2-Pyridyl-1,2,3-triazole
 &quot;Click&quot; Complexes: Structures, Stability, Electrochemical, and
 Photophysical Properties.
;
_journal_issue 4
_journal_name_full 'Inorganic chemistry'
_journal_page_first 1572
_journal_page_last 1587
_journal_paper_doi 10.1021/ic502557w
_journal_volume 54
_journal_year 2015
_chemical_formula_sum 'C38 H34 F12 N10 P2 Ru'
_chemical_formula_weight 1021.76
_chemical_name_systematic
;
 ?
;
_space_group_IT_number 14
_symmetry_cell_setting monoclinic
_symmetry_space_group_name_Hall '-P 2yn'
_symmetry_space_group_name_H-M 'P 1 21/n 1'
_atom_sites_solution_hydrogens geom
_atom_sites_solution_primary direct
_atom_sites_solution_secondary difmap
_audit_creation_method SHELXL-97
_cell_angle_alpha 90.00
_cell_angle_beta 98.1650(10)
_cell_angle_gamma 90.00
_cell_formula_units_Z 4
_cell_length_a 14.18790(10)
_cell_length_b 13.15620(10)
_cell_length_c 23.0537(2)
_cell_measurement_reflns_used 227722
_cell_measurement_temperature 100.0(2)
_cell_measurement_theta_max 76.5740
_cell_measurement_theta_min 3.8570
_cell_volume 4259.56(6)
_computing_cell_refinement
;
CrysAlisPro, Agilent Technologies,
Version 1.171.37.33 (release 27-03-2014 CrysAlis171 .NET)
(compiled Mar 27 2014,17:12:48)
;
_computing_data_collection
;
CrysAlisPro, Agilent Technologies,
Version 1.171.37.33 (release 27-03-2014 CrysAlis171 .NET)
(compiled Mar 27 2014,17:12:48)
;
_computing_data_reduction
;
CrysAlisPro, Agilent Technologies,
Version 1.171.37.33 (release 27-03-2014 CrysAlis171 .NET)
(compiled Mar 27 2014,17:12:48)
;
_computing_structure_refinement 'SHELXL-97 (Sheldrick, 2008)'
_computing_structure_solution 'SIR97 (Altomare et al., 1997)'
_diffrn_ambient_temperature 100.0(2)
_diffrn_detector_area_resol_mean 5.1725
_diffrn_measured_fraction_theta_full 1.000
_diffrn_measured_fraction_theta_max 0.994
_diffrn_measurement_device_type 'SuperNova, Dual, Cu at zero, Atlas'
_diffrn_measurement_method '\w scans'
_diffrn_radiation_monochromator mirror
_diffrn_radiation_source 'SuperNova (Cu) X-ray Source'
_diffrn_radiation_type CuK\a
_diffrn_radiation_wavelength 1.54180
_diffrn_reflns_av_R_equivalents 0.0331
_diffrn_reflns_av_sigmaI/netI 0.0268
_diffrn_reflns_limit_h_max 17
_diffrn_reflns_limit_h_min -17
_diffrn_reflns_limit_k_max 15
_diffrn_reflns_limit_k_min -16
_diffrn_reflns_limit_l_max 27
_diffrn_reflns_limit_l_min -29
_diffrn_reflns_number 35535
_diffrn_reflns_theta_full 67.00
_diffrn_reflns_theta_max 76.67
_diffrn_reflns_theta_min 3.87
_exptl_absorpt_coefficient_mu 4.545
_exptl_absorpt_correction_T_max 0.729
_exptl_absorpt_correction_T_min 0.417
_exptl_absorpt_correction_type multi-scan
_exptl_absorpt_process_details
;
CrysAlisPro, Agilent Technologies,
Version 1.171.37.33 (release 27-03-2014 CrysAlis171 .NET)
(compiled Mar 27 2014,17:12:48)
Numerical absorption correction based on gaussian integration over
            a multifaceted crystal model
Empirical absorption correction using spherical harmonics,
 implemented in SCALE3 ABSPACK scaling algorithm.
;
_exptl_crystal_colour orange
_exptl_crystal_density_diffrn 1.593
_exptl_crystal_density_method 'not measured'
_exptl_crystal_description irregular
_exptl_crystal_F_000 2056
_exptl_crystal_size_max 0.33
_exptl_crystal_size_mid 0.22
_exptl_crystal_size_min 0.08
_refine_diff_density_max 0.495
_refine_diff_density_min -0.585
_refine_diff_density_rms 0.106
_refine_ls_extinction_method none
_refine_ls_goodness_of_fit_ref 1.091
_refine_ls_hydrogen_treatment constr
_refine_ls_matrix_type full
_refine_ls_number_parameters 570
_refine_ls_number_reflns 8916
_refine_ls_number_restraints 0
_refine_ls_restrained_S_all 1.091
_refine_ls_R_factor_all 0.0287
_refine_ls_R_factor_gt 0.0261
_refine_ls_shift/su_max 0.002
_refine_ls_shift/su_mean 0.000
_refine_ls_structure_factor_coef Fsqd
_refine_ls_weighting_details 'calc w=1/[\s^2^(Fo^2^)+(0.0422P)^2^+1.0687P] where P=(Fo^2^+2Fc^2^)/3'
_refine_ls_weighting_scheme calc
_refine_ls_wR_factor_gt 0.0706
_refine_ls_wR_factor_ref 0.0728
_reflns_number_gt 8270
_reflns_number_total 8916
_reflns_threshold_expression >2\s(I)
_cod_data_source_file ic502557w_si_003.cif
_cod_data_source_block wklp678
_cod_depositor_comments 'Adding full bibliography for 4342191--4342205.cif.'
_cod_original_sg_symbol_H-M P21/n
_cod_database_code 4342198

loop_
_symmetry_equiv_pos_as_xyz
'x, y, z'
'-x+1/2, y+1/2, -z+1/2'
'-x, -y, -z'
'x-1/2, -y-1/2, z-1/2'

loop_
_atom_site_label
_atom_site_type_symbol
_atom_site_fract_x
_atom_site_fract_y
_atom_site_fract_z
_atom_site_U_iso_or_equiv
_atom_site_adp_type
_atom_site_occupancy
_atom_site_symmetry_multiplicity
_atom_site_calc_flag
_atom_site_refinement_flags
Ru1 Ru 0.490583(8) 0.199351(9) 0.627029(5) 0.01264(5) Uani 1 1 d .
P1 P 0.09618(3) 0.27745(4) 0.71879(2) 0.02172(10) Uani 1 1 d .
P2 P 0.31869(3) 0.44041(3) 0.434400(19) 0.01847(9) Uani 1 1 d .
F7 F 0.20934(8) 0.40807(9) 0.41493(5) 0.0289(2) Uani 1 1 d .
F12 F 0.42790(7) 0.47160(9) 0.45280(5) 0.0265(2) Uani 1 1 d .
F4 F 0.03875(9) 0.27815(11) 0.65397(6) 0.0375(3) Uani 1 1 d .
F11 F 0.29040(9) 0.49657(10) 0.49085(5) 0.0335(3) Uani 1 1 d .
F8 F 0.33634(8) 0.33705(9) 0.47141(5) 0.0271(2) Uani 1 1 d .
F9 F 0.34763(8) 0.38299(9) 0.37788(5) 0.0259(2) Uani 1 1 d .
F3 F 0.14503(9) 0.17192(10) 0.70523(7) 0.0387(3) Uani 1 1 d .
F10 F 0.30009(8) 0.54309(9) 0.39701(6) 0.0329(3) Uani 1 1 d .
F1 F 0.01128(8) 0.21546(11) 0.74170(6) 0.0375(3) Uani 1 1 d .
F2 F 0.15387(10) 0.27512(11) 0.78423(6) 0.0379(3) Uani 1 1 d .
F5 F 0.04751(12) 0.38147(10) 0.73315(7) 0.0475(4) Uani 1 1 d .
F6 F 0.18211(10) 0.33779(11) 0.69680(6) 0.0394(3) Uani 1 1 d .
N6 N 0.30764(10) 0.29227(11) 0.59267(6) 0.0159(3) Uani 1 1 d .
N5 N 0.45322(10) 0.35007(11) 0.63761(6) 0.0149(3) Uani 1 1 d .
N4 N 0.54611(10) 0.21062(11) 0.54914(6) 0.0158(3) Uani 1 1 d .
N1 N 0.45669(10) 0.16964(11) 0.70933(6) 0.0166(3) Uani 1 1 d .
C9 C 0.79012(12) 0.24416(15) 0.69421(8) 0.0227(4) Uani 1 1 d .
H9 H 0.8445 0.2678 0.6804 0.027 Uiso 1 1 calc R
N2 N 0.62268(10) 0.20946(11) 0.67636(6) 0.0162(3) Uani 1 1 d .
C25 C 0.36115(11) 0.37356(13) 0.62019(7) 0.0154(3) Uani 1 1 d .
N3 N 0.52308(10) 0.05004(11) 0.61249(6) 0.0168(3) Uani 1 1 d .
N7 N 0.35249(10) 0.20174(10) 0.58802(6) 0.0151(3) Uani 1 1 d .
N8 N 0.29024(10) 0.13607(11) 0.56335(6) 0.0182(3) Uani 1 1 d .
C24 C 0.32093(12) 0.46695(13) 0.62899(7) 0.0195(3) Uani 1 1 d .
H24 H 0.2570 0.4799 0.6160 0.023 Uiso 1 1 calc R
C12 C 0.53849(14) -0.12604(15) 0.63792(9) 0.0264(4) Uani 1 1 d .
H12 H 0.5238 -0.1796 0.6614 0.032 Uiso 1 1 calc R
C5 C 0.53276(12) 0.15770(13) 0.75175(8) 0.0189(3) Uani 1 1 d .
C29 C 0.12309(12) 0.08553(14) 0.46492(8) 0.0223(3) Uani 1 1 d .
C27 C 0.20428(12) 0.18488(14) 0.55193(8) 0.0200(3) Uani 1 1 d .
C28 C 0.11620(12) 0.12985(16) 0.52496(9) 0.0261(4) Uani 1 1 d .
H28A H 0.0628 0.1766 0.5216 0.031 Uiso 1 1 calc R
H28B H 0.1032 0.0753 0.5510 0.031 Uiso 1 1 calc R
C2 C 0.35356(14) 0.12365(17) 0.77841(9) 0.0291(4) Uani 1 1 d .
H2 H 0.2920 0.1133 0.7867 0.035 Uiso 1 1 calc R
C6 C 0.62591(12) 0.18148(14) 0.73361(7) 0.0187(3) Uani 1 1 d .
C16 C 0.58983(11) 0.12470(13) 0.53322(7) 0.0178(3) Uani 1 1 d .
C17 C 0.64217(13) 0.12489(15) 0.48653(8) 0.0237(4) Uani 1 1 d .
H17 H 0.6726 0.0662 0.4766 0.028 Uiso 1 1 calc R
C7 C 0.71081(13) 0.18044(16) 0.77164(8) 0.0240(4) Uani 1 1 d .
H7 H 0.7121 0.1588 0.8101 0.029 Uiso 1 1 calc R
C15 C 0.57680(12) 0.03466(14) 0.56879(7) 0.0188(3) Uani 1 1 d .
C4 C 0.52162(14) 0.12673(16) 0.80796(8) 0.0259(4) Uani 1 1 d .
H4 H 0.5745 0.1181 0.8364 0.031 Uiso 1 1 calc R
C10 C 0.70365(12) 0.24025(14) 0.65772(8) 0.0191(3) Uani 1 1 d .
H10 H 0.7016 0.2597 0.6188 0.023 Uiso 1 1 calc R
C26 C 0.21406(12) 0.28360(14) 0.56992(8) 0.0195(3) Uani 1 1 d .
H26 H 0.1674 0.3337 0.5672 0.023 Uiso 1 1 calc R
C13 C 0.59520(15) -0.14166(15) 0.59453(9) 0.0288(4) Uani 1 1 d .
H13 H 0.6207 -0.2055 0.5892 0.035 Uiso 1 1 calc R
C14 C 0.61350(13) -0.06069(15) 0.55899(8) 0.0246(4) Uani 1 1 d .
H14 H 0.6500 -0.0703 0.5289 0.029 Uiso 1 1 calc R
C23 C 0.37947(13) 0.54050(13) 0.65795(8) 0.0216(3) Uani 1 1 d .
H23 H 0.3551 0.6042 0.6652 0.026 Uiso 1 1 calc R
C22 C 0.47500(13) 0.51850(14) 0.67619(8) 0.0221(3) Uani 1 1 d .
H22 H 0.5152 0.5672 0.6957 0.027 Uiso 1 1 calc R
C19 C 0.60163(14) 0.29997(14) 0.47041(9) 0.0246(4) Uani 1 1 d .
H19 H 0.6041 0.3599 0.4493 0.030 Uiso 1 1 calc R
N9 N 0.10326(13) 0.51213(17) 0.54893(8) 0.0367(4) Uani 1 1 d .
C21 C 0.50924(12) 0.42351(14) 0.66500(8) 0.0198(3) Uani 1 1 d .
H21 H 0.5733 0.4095 0.6768 0.024 Uiso 1 1 calc R
C30 C 0.14075(15) 0.14766(16) 0.41877(10) 0.0310(4) Uani 1 1 d .
H30 H 0.1507 0.2169 0.4250 0.037 Uiso 1 1 calc R
C8 C 0.79376(13) 0.21202(15) 0.75174(9) 0.0251(4) Uani 1 1 d .
H8 H 0.8513 0.2116 0.7767 0.030 Uiso 1 1 calc R
N10 N 0.12725(18) 0.8270(2) 0.58618(11) 0.0560(6) Uani 1 1 d .
C35 C 0.10342(15) 0.56916(18) 0.51150(9) 0.0339(5) Uani 1 1 d .
C3 C 0.43107(15) 0.10888(18) 0.82127(9) 0.0315(4) Uani 1 1 d .
H3 H 0.4224 0.0872 0.8585 0.038 Uiso 1 1 calc R
C34 C 0.10884(14) -0.01759(15) 0.45474(9) 0.0278(4) Uani 1 1 d .
H34 H 0.0982 -0.0600 0.4854 0.033 Uiso 1 1 calc R
C1 C 0.36873(12) 0.15393(14) 0.72304(8) 0.0216(3) Uani 1 1 d .
H1 H 0.3165 0.1638 0.6943 0.026 Uiso 1 1 calc R
C31 C 0.14357(17) 0.10675(19) 0.36375(10) 0.0378(5) Uani 1 1 d .
H31 H 0.1559 0.1488 0.3333 0.045 Uiso 1 1 calc R
C20 C 0.55102(13) 0.29587(13) 0.51775(8) 0.0185(3) Uani 1 1 d .
H20 H 0.5197 0.3539 0.5280 0.022 Uiso 1 1 calc R
C33 C 0.11031(17) -0.05825(17) 0.39931(10) 0.0368(5) Uani 1 1 d .
H33 H 0.0993 -0.1273 0.3928 0.044 Uiso 1 1 calc R
C38 C 0.1296(2) 0.9095(2) 0.68880(14) 0.0550(7) Uani 1 1 d .
H38A H 0.0783 0.8821 0.7069 0.083 Uiso 1 1 calc R
H38B H 0.1221 0.9817 0.6847 0.083 Uiso 1 1 calc R
H38C H 0.1891 0.8947 0.7127 0.083 Uiso 1 1 calc R
C18 C 0.64824(14) 0.21400(17) 0.45507(9) 0.0283(4) Uani 1 1 d .
H18 H 0.6834 0.2158 0.4240 0.034 Uiso 1 1 calc R
C11 C 0.50400(13) -0.02924(14) 0.64571(8) 0.0212(3) Uani 1 1 d .
H11 H 0.4663 -0.0187 0.6750 0.025 Uiso 1 1 calc R
C32 C 0.12824(17) 0.00402(19) 0.35358(10) 0.0376(5) Uani 1 1 d .
H32 H 0.1299 -0.0230 0.3165 0.045 Uiso 1 1 calc R
C36 C 0.10402(19) 0.6417(2) 0.46371(12) 0.0462(6) Uani 1 1 d .
H36A H 0.1120 0.7092 0.4794 0.069 Uiso 1 1 calc R
H36B H 0.0448 0.6376 0.4378 0.069 Uiso 1 1 calc R
H36C H 0.1556 0.6261 0.4424 0.069 Uiso 1 1 calc R
C37 C 0.12879(18) 0.8636(2) 0.63098(12) 0.0432(6) Uani 1 1 d .

loop_
_atom_site_aniso_label
_atom_site_aniso_U_11
_atom_site_aniso_U_22
_atom_site_aniso_U_33
_atom_site_aniso_U_23
_atom_site_aniso_U_13
_atom_site_aniso_U_12
Ru1 0.01268(7) 0.01314(7) 0.01205(7) -0.00033(4) 0.00163(4) 0.00125(4)
P1 0.0208(2) 0.0211(2) 0.0244(2) 0.00363(17) 0.00726(17) -0.00031(17)
P2 0.0205(2) 0.0169(2) 0.01728(19) -0.00127(15) 0.00018(15) -0.00028(15)
F7 0.0210(5) 0.0343(6) 0.0306(6) -0.0020(5) 0.0010(4) -0.0038(4)
F12 0.0228(5) 0.0248(6) 0.0299(6) -0.0031(4) -0.0029(4) -0.0027(4)
F4 0.0363(7) 0.0440(7) 0.0305(6) 0.0071(6) -0.0008(5) -0.0025(6)
F11 0.0360(6) 0.0349(6) 0.0300(6) -0.0128(5) 0.0062(5) 0.0043(5)
F8 0.0328(6) 0.0241(6) 0.0251(5) 0.0063(4) 0.0063(4) 0.0021(4)
F9 0.0283(5) 0.0306(6) 0.0189(5) -0.0051(4) 0.0036(4) -0.0036(4)
F3 0.0279(6) 0.0315(6) 0.0562(8) -0.0071(6) 0.0039(5) 0.0073(5)
F10 0.0316(6) 0.0242(6) 0.0421(7) 0.0124(5) 0.0017(5) 0.0037(5)
F1 0.0216(6) 0.0429(7) 0.0493(8) 0.0184(6) 0.0103(5) -0.0029(5)
F2 0.0405(7) 0.0452(7) 0.0271(6) 0.0051(5) 0.0020(5) -0.0086(6)
F5 0.0718(10) 0.0275(7) 0.0478(8) 0.0049(6) 0.0248(7) 0.0187(6)
F6 0.0424(7) 0.0450(8) 0.0333(7) -0.0013(6) 0.0145(5) -0.0213(6)
N6 0.0168(6) 0.0159(7) 0.0148(6) -0.0014(5) 0.0020(5) 0.0027(5)
N5 0.0175(6) 0.0141(6) 0.0134(6) -0.0012(5) 0.0032(5) 0.0012(5)
N4 0.0145(6) 0.0183(7) 0.0141(6) -0.0007(5) 0.0008(5) 0.0009(5)
N1 0.0174(6) 0.0176(7) 0.0151(6) -0.0005(5) 0.0031(5) 0.0019(5)
C9 0.0158(8) 0.0268(9) 0.0253(9) -0.0012(7) 0.0029(6) -0.0021(7)
N2 0.0142(6) 0.0166(7) 0.0173(7) 0.0001(5) 0.0008(5) 0.0017(5)
C25 0.0186(7) 0.0162(8) 0.0115(7) 0.0000(6) 0.0028(5) -0.0003(6)
N3 0.0177(6) 0.0152(7) 0.0170(7) -0.0019(5) 0.0006(5) 0.0015(5)
N7 0.0152(6) 0.0151(7) 0.0152(7) -0.0014(5) 0.0029(5) 0.0007(5)
N8 0.0161(6) 0.0201(7) 0.0182(7) -0.0044(5) 0.0020(5) -0.0012(5)
C24 0.0214(8) 0.0184(8) 0.0194(8) -0.0003(6) 0.0057(6) 0.0035(6)
C12 0.0323(9) 0.0176(9) 0.0282(9) 0.0034(7) 0.0003(7) 0.0013(7)
C5 0.0197(8) 0.0184(8) 0.0185(8) -0.0004(6) 0.0024(6) 0.0015(6)
C29 0.0146(7) 0.0233(9) 0.0274(9) -0.0043(7) -0.0022(6) -0.0013(6)
C27 0.0164(8) 0.0242(9) 0.0196(8) -0.0041(7) 0.0029(6) 0.0002(6)
C28 0.0151(8) 0.0311(10) 0.0320(10) -0.0095(8) 0.0032(7) -0.0025(7)
C2 0.0238(9) 0.0380(11) 0.0277(10) 0.0043(8) 0.0114(7) 0.0007(8)
C6 0.0203(8) 0.0203(8) 0.0155(8) 0.0012(6) 0.0022(6) 0.0029(6)
C16 0.0160(7) 0.0212(8) 0.0159(7) -0.0030(6) 0.0009(6) 0.0031(6)
C17 0.0216(8) 0.0286(9) 0.0218(8) -0.0017(7) 0.0067(7) 0.0045(7)
C7 0.0215(8) 0.0328(10) 0.0169(8) 0.0004(7) -0.0005(7) 0.0031(7)
C15 0.0178(7) 0.0208(8) 0.0171(8) -0.0022(6) 0.0002(6) 0.0025(6)
C4 0.0255(9) 0.0346(10) 0.0174(8) 0.0039(7) 0.0022(7) 0.0016(8)
C10 0.0180(8) 0.0210(8) 0.0187(8) 0.0007(6) 0.0040(6) 0.0006(6)
C26 0.0160(8) 0.0239(8) 0.0185(8) -0.0029(6) 0.0018(6) 0.0022(6)
C13 0.0361(10) 0.0194(9) 0.0296(10) -0.0033(7) -0.0001(8) 0.0094(8)
C14 0.0271(9) 0.0234(9) 0.0232(9) -0.0037(7) 0.0033(7) 0.0080(7)
C23 0.0295(9) 0.0156(8) 0.0215(8) -0.0016(6) 0.0104(7) 0.0008(7)
C22 0.0263(9) 0.0189(8) 0.0223(8) -0.0067(7) 0.0075(7) -0.0048(7)
C19 0.0280(9) 0.0244(9) 0.0218(9) 0.0035(7) 0.0049(7) -0.0040(7)
N9 0.0355(9) 0.0506(12) 0.0236(8) 0.0009(8) 0.0032(7) 0.0160(8)
C21 0.0181(7) 0.0200(8) 0.0215(8) -0.0029(7) 0.0034(6) -0.0019(6)
C30 0.0357(10) 0.0223(9) 0.0335(11) 0.0011(8) -0.0008(8) -0.0034(8)
C8 0.0177(8) 0.0334(10) 0.0229(9) -0.0014(7) -0.0022(7) 0.0022(7)
N10 0.0541(14) 0.0695(16) 0.0479(14) 0.0099(12) 0.0196(11) 0.0115(12)
C35 0.0291(10) 0.0440(12) 0.0280(10) -0.0028(9) 0.0014(8) 0.0146(9)
C3 0.0316(10) 0.0436(12) 0.0205(9) 0.0076(8) 0.0087(7) 0.0010(9)
C34 0.0290(9) 0.0226(9) 0.0321(10) 0.0001(8) 0.0050(8) -0.0028(7)
C1 0.0171(8) 0.0273(9) 0.0210(8) 0.0022(7) 0.0047(6) 0.0029(7)
C31 0.0475(12) 0.0372(12) 0.0264(10) 0.0064(9) -0.0020(9) -0.0049(10)
C20 0.0209(8) 0.0187(8) 0.0153(8) 0.0009(6) -0.0001(6) -0.0018(6)
C33 0.0494(13) 0.0241(10) 0.0371(12) -0.0079(9) 0.0067(9) -0.0057(9)
C38 0.0578(16) 0.0497(16) 0.0564(17) -0.0028(13) 0.0043(13) 0.0162(13)
C18 0.0277(9) 0.0373(11) 0.0218(9) 0.0004(8) 0.0104(7) -0.0007(8)
C11 0.0242(8) 0.0180(8) 0.0209(8) 0.0016(7) 0.0016(6) 0.0015(6)
C32 0.0452(12) 0.0398(12) 0.0261(10) -0.0093(9) -0.0008(9) -0.0031(10)
C36 0.0461(13) 0.0514(15) 0.0415(13) 0.0134(11) 0.0078(10) 0.0187(11)
C37 0.0396(12) 0.0442(13) 0.0481(14) 0.0126(11) 0.0138(10) 0.0109(10)

loop_
_atom_type_symbol
_atom_type_description
_atom_type_scat_dispersion_real
_atom_type_scat_dispersion_imag
_atom_type_scat_source
C C 0.0181 0.0091 'International Tables Vol C Tables 4.2.6.8 and 6.1.1.4'
H H 0.0000 0.0000 'International Tables Vol C Tables 4.2.6.8 and 6.1.1.4'
N N 0.0311 0.0180 'International Tables Vol C Tables 4.2.6.8 and 6.1.1.4'
F F 0.0727 0.0534 'International Tables Vol C Tables 4.2.6.8 and 6.1.1.4'
P P 0.2955 0.4335 'International Tables Vol C Tables 4.2.6.8 and 6.1.1.4'
Ru Ru 0.0552 3.2960 'International Tables Vol C Tables 4.2.6.8 and 6.1.1.4'

loop_
_geom_angle_atom_site_label_1
_geom_angle_atom_site_label_2
_geom_angle_atom_site_label_3
_geom_angle
N7 Ru1 N2 171.30(6)
N7 Ru1 N3 99.60(5)
N2 Ru1 N3 86.79(6)
N7 Ru1 N1 94.24(6)
N2 Ru1 N1 79.42(6)
N3 Ru1 N1 93.21(6)
N7 Ru1 N4 94.40(6)
N2 Ru1 N4 92.63(6)
N3 Ru1 N4 78.75(6)
N1 Ru1 N4 169.07(6)
N7 Ru1 N5 77.96(5)
N2 Ru1 N5 95.81(6)
N3 Ru1 N5 177.05(5)
N1 Ru1 N5 88.63(6)
N4 Ru1 N5 99.72(5)
F5 P1 F6 90.68(8)
F5 P1 F4 90.63(8)
F6 P1 F4 90.65(7)
F5 P1 F3 179.15(8)
F6 P1 F3 89.88(8)
F4 P1 F3 89.99(8)
F5 P1 F1 90.02(8)
F6 P1 F1 178.87(8)
F4 P1 F1 90.22(7)
F3 P1 F1 89.40(7)
F5 P1 F2 89.96(8)
F6 P1 F2 89.85(7)
F4 P1 F2 179.23(8)
F3 P1 F2 89.42(8)
F1 P1 F2 89.28(7)
F11 P2 F12 90.65(6)
F11 P2 F10 90.41(7)
F12 P2 F10 90.33(6)
F11 P2 F8 89.83(7)
F12 P2 F8 90.24(6)
F10 P2 F8 179.38(7)
F11 P2 F9 179.48(7)
F12 P2 F9 89.21(6)
F10 P2 F9 90.09(7)
F8 P2 F9 89.67(6)
F11 P2 F7 90.32(6)
F12 P2 F7 179.03(7)
F10 P2 F7 89.67(6)
F8 P2 F7 89.75(6)
F9 P2 F7 89.82(6)
C26 N6 N7 109.72(14)
C26 N6 C25 132.12(15)
N7 N6 C25 118.12(14)
C25 N5 C21 117.19(14)
C25 N5 Ru1 115.93(11)
C21 N5 Ru1 126.55(12)
C20 N4 C16 119.14(15)
C20 N4 Ru1 125.74(12)
C16 N4 Ru1 114.73(11)
C1 N1 C5 118.77(15)
C1 N1 Ru1 126.22(12)
C5 N1 Ru1 114.80(11)
C10 C9 C8 118.60(16)
C10 N2 C6 118.52(15)
C10 N2 Ru1 126.61(12)
C6 N2 Ru1 114.87(11)
N5 C25 C24 124.30(16)
N5 C25 N6 113.44(14)
C24 C25 N6 122.24(15)
C11 N3 C15 119.04(15)
C11 N3 Ru1 125.48(12)
C15 N3 Ru1 115.12(12)
N8 N7 N6 108.54(13)
N8 N7 Ru1 136.92(11)
N6 N7 Ru1 114.19(10)
N7 N8 C27 107.57(14)
C25 C24 C23 117.42(16)
C13 C12 C11 118.83(18)
N1 C5 C4 121.44(16)
N1 C5 C6 115.05(15)
C4 C5 C6 123.50(16)
C34 C29 C30 118.87(18)
C34 C29 C28 120.22(18)
C30 C29 C28 120.88(18)
C26 C27 N8 109.78(15)
C26 C27 C28 128.89(17)
N8 C27 C28 121.30(16)
C27 C28 C29 113.92(15)
C1 C2 C3 119.18(18)
N2 C6 C7 121.42(16)
N2 C6 C5 115.03(15)
C7 C6 C5 123.49(16)
N4 C16 C17 121.29(17)
N4 C16 C15 114.86(14)
C17 C16 C15 123.86(16)
C18 C17 C16 119.03(17)
C6 C7 C8 119.36(17)
N3 C15 C14 121.11(17)
N3 C15 C16 114.94(15)
C14 C15 C16 123.94(16)
C3 C4 C5 119.30(17)
N2 C10 C9 122.67(16)
N6 C26 C27 104.38(15)
C12 C13 C14 119.21(18)
C15 C14 C13 119.36(17)
C24 C23 C22 119.51(16)
C21 C22 C23 119.09(16)
C18 C19 C20 119.26(17)
N5 C21 C22 122.47(16)
C31 C30 C29 120.3(2)
C7 C8 C9 119.35(17)
N9 C35 C36 179.8(3)
C4 C3 C2 119.13(18)
C29 C34 C33 120.8(2)
N1 C1 C2 122.14(17)
C30 C31 C32 120.7(2)
N4 C20 C19 121.87(16)
C32 C33 C34 120.0(2)
C19 C18 C17 119.37(17)
N3 C11 C12 122.42(17)
C31 C32 C33 119.3(2)
N10 C37 C38 179.1(3)

loop_
_geom_bond_atom_site_label_1
_geom_bond_atom_site_label_2
_geom_bond_distance
Ru1 N7 2.0366(14)
Ru1 N2 2.0538(14)
Ru1 N3 2.0561(14)
Ru1 N1 2.0599(14)
Ru1 N4 2.0661(14)
Ru1 N5 2.0758(14)
P1 F5 1.5887(13)
P1 F6 1.5966(12)
P1 F4 1.5972(13)
P1 F3 1.6023(13)
P1 F1 1.6049(12)
P1 F2 1.6114(14)
P2 F11 1.5966(12)
P2 F12 1.6008(11)
P2 F10 1.6041(12)
P2 F8 1.6060(12)
P2 F9 1.6089(11)
P2 F7 1.6098(11)
N6 C26 1.361(2)
N6 N7 1.3618(19)
N6 C25 1.409(2)
N5 C25 1.347(2)
N5 C21 1.350(2)
N4 C20 1.342(2)
N4 C16 1.364(2)
N1 C1 1.346(2)
N1 C5 1.359(2)
C9 C10 1.386(2)
C9 C8 1.386(3)
N2 C10 1.345(2)
N2 C6 1.365(2)
C25 C24 1.382(2)
N3 C11 1.344(2)
N3 C15 1.362(2)
N7 N8 1.307(2)
N8 C27 1.370(2)
C24 C23 1.384(3)
C12 C13 1.385(3)
C12 C11 1.385(3)
C5 C4 1.389(2)
C5 C6 1.475(2)
C29 C34 1.387(3)
C29 C30 1.392(3)
C29 C28 1.518(3)
C27 C26 1.365(3)
C27 C28 1.501(2)
C2 C1 1.383(3)
C2 C3 1.384(3)
C6 C7 1.386(3)
C16 C17 1.392(2)
C16 C15 1.467(2)
C17 C18 1.388(3)
C7 C8 1.386(3)
C15 C14 1.389(2)
C4 C3 1.383(3)
C13 C14 1.391(3)
C23 C22 1.391(3)
C22 C21 1.378(3)
C19 C18 1.381(3)
C19 C20 1.390(3)
N9 C35 1.144(3)
C30 C31 1.384(3)
N10 C37 1.136(4)
C35 C36 1.459(3)
C34 C33 1.388(3)
C31 C32 1.384(3)
C33 C32 1.387(3)
C38 C37 1.462(4)
